data_2005161
loop_
_publ_author_name
'Dalhus, B.'
'G\"orbitz, C. H.'

_publ_section_title
;
 Triclinic Form of <small>DL</small>-Valine
;
_journal_issue 7
_journal_name_full 'Acta Crystallographica Section C'
_journal_page_first 1759
_journal_page_last 1761
_journal_paper_doi 10.1107/S0108270196002491
_journal_volume 52
_journal_year 1996
_chemical_formula_sum 'C5 H11 N O2'
_chemical_formula_weight 117.15
_chemical_name_systematic
;
 DL-Valine
;
_space_group_IT_number 2
_symmetry_cell_setting triclinic
_symmetry_space_group_name_Hall '-P 1'
_symmetry_space_group_name_H-M 'P -1'
_audit_creation_method SHELXL
_cell_angle_alpha 90.890(10)
_cell_angle_beta 92.340(10)
_cell_angle_gamma 110.020(10)
_cell_formula_units_Z 2
_cell_length_a 5.2220(10)
_cell_length_b 5.4060(10)
_cell_length_c 10.838(2)
_cell_measurement_reflns_used 25
_cell_measurement_temperature 120(2)
_cell_measurement_theta_max 21.1
_cell_measurement_theta_min 17.5
_cell_volume 287.09(9)
_computing_molecular_graphics 'ORTEPII (Johnson, 1976)'
_computing_structure_refinement 'SHELXL93 (Sheldrick, 1993)'
_computing_structure_solution 'SIR92 (Altomare et al., 1994)'
_diffrn_ambient_temperature 120(2)
_diffrn_measurement_device 'Nicolet P3 diffractometer'
_diffrn_measurement_method '2\q scan'
_diffrn_radiation_monochromator graphite
_diffrn_radiation_source 'fine-focus sealed tube'
_diffrn_radiation_type MoK\a
_diffrn_radiation_wavelength 0.71069
_diffrn_reflns_av_R_equivalents 0.0000
_diffrn_reflns_av_sigmaI/netI 0.0072
_diffrn_reflns_limit_h_max 8
_diffrn_reflns_limit_h_min 0
_diffrn_reflns_limit_k_max 9
_diffrn_reflns_limit_k_min -9
_diffrn_reflns_limit_l_max 18
_diffrn_reflns_limit_l_min -18
_diffrn_reflns_number 3022
_diffrn_reflns_theta_max 37.50
_diffrn_reflns_theta_min 2.00
_diffrn_standards_decay_% '< 1.7'
_diffrn_standards_interval_count 96
_diffrn_standards_number 3
_exptl_absorpt_coefficient_mu 0.104
_exptl_absorpt_correction_type none
_exptl_crystal_colour Colorless
_exptl_crystal_density_diffrn 1.355
_exptl_crystal_description Plates
_exptl_crystal_F_000 128
_exptl_crystal_size_max 0.70
_exptl_crystal_size_mid 0.40
_exptl_crystal_size_min 0.20
_refine_diff_density_max 0.463
_refine_diff_density_min -0.628
_refine_ls_extinction_method none
_refine_ls_goodness_of_fit_all 1.141
_refine_ls_goodness_of_fit_obs 1.163
_refine_ls_hydrogen_treatment refall
_refine_ls_matrix_type full
_refine_ls_number_parameters 93
_refine_ls_number_reflns 3022
_refine_ls_number_restraints 0
_refine_ls_restrained_S_all 1.141
_refine_ls_restrained_S_obs 1.163
_refine_ls_R_factor_all 0.0478
_refine_ls_R_factor_obs 0.0452
_refine_ls_shift/esd_max 0.001
_refine_ls_shift/esd_mean 0.000
_refine_ls_structure_factor_coef Fsqd
_refine_ls_weighting_details 'w = 1/[\s^2^(Fo^2^)+(0.0750P)^2^+0.0400P] where P=(Fo^2^+2Fc^2^)/3'
_refine_ls_weighting_scheme calc
_refine_ls_wR_factor_all 0.1201
_refine_ls_wR_factor_obs 0.1177
_reflns_number_observed 2802
_reflns_number_total 3022
_reflns_observed_criterion >2sigma(I)
_cod_data_source_file na1226.cif
_cod_data_source_block 1
_cod_depositor_comments
;
The following automatic conversions were performed:
'_symmetry_cell_setting' value 'Triclinic' changed to 'triclinic'
according to '/home/saulius/struct/CIF-dictionaries/cif_core.dic'
dictionary named 'cif_core.dic' version 2.4.1 from 2010-06-29.

Automatic conversion script
Id: cif_fix_enum 1527 2010-12-29 10:47:43Z saulius 

The following automatic conversions were performed:

'_symmetry_cell_setting' value 'Triclinic' changed to 'triclinic'
according to /home/saulius/struct/CIF-dictionaries/cif_core.dic
dictionary named 'cif_core.dic' version 2.4.1 from 2010-06-29.

Automatic conversion script
Id: cif_fix_values 1715 2011-07-08 13:25:40Z adriana 

The following automatic conversions were performed:

'_refine_ls_weighting_scheme' value 'calc w =
1/[\s^2^(Fo^2^)+(0.0750P)^2^+0.0400P] where P=(Fo^2^+2Fc^2^)/3' was
changed to 'calc'. New tag '_refine_ls_weighting_details' was
created. The value of the new tag was set to 'w =
1/[\s^2^(Fo^2^)+(0.0750P)^2^+0.0400P] where P=(Fo^2^+2Fc^2^)/3'.

Automatic conversion script
Id: cif_fix_values 3143 2015-03-26 13:38:13Z robertas 
;
_cod_database_code 2005161

loop_
_symmetry_equiv_pos_as_xyz
'x, y, z'
'-x, -y, -z'

loop_
_atom_site_aniso_label
_atom_site_aniso_U_11
_atom_site_aniso_U_22
_atom_site_aniso_U_33
_atom_site_aniso_U_12
_atom_site_aniso_U_13
_atom_site_aniso_U_23
O1 0.0123(2) 0.0074(2) 0.0195(2) 0.00295(12) -0.00201(13) -0.00209(13)
O2 0.0112(2) 0.0121(2) 0.0179(2) 0.00631(13) 0.00186(13) 0.00047(13)
N1 0.0116(2) 0.0076(2) 0.0133(2) 0.00388(13) -0.00128(13) -0.00077(13)
C1 0.0111(2) 0.0078(2) 0.0104(2) 0.00408(14) 0.00150(14) -0.00012(13)
C2 0.0095(2) 0.0071(2) 0.0117(2) 0.00296(13) 0.00042(13) -0.00024(13)
C3 0.0135(2) 0.0099(2) 0.0122(2) 0.0045(2) -0.00073(15) -0.00218(14)
C4 0.0174(3) 0.0201(3) 0.0215(3) 0.0034(2) -0.0069(2) -0.0056(2)
C5 0.0198(2) 0.0170(2) 0.0140(2) 0.0057(2) 0.0042(2) 0.0019(2)

loop_
_atom_site_label
_atom_site_occupancy
_atom_site_fract_x
_atom_site_fract_y
_atom_site_fract_z
_atom_site_U_iso_or_equiv
_atom_site_thermal_displace_type
_atom_site_calc_flag
_atom_site_refinement_flags
_atom_site_type_symbol
O1 1 .21907(9) .27355(8) .60706(4) .01329(9) Uani d . O
O2 1 .67023(9) .41090(8) .64845(4) .01310(9) Uani d . O
N1 1 .20448(9) .76092(9) .59397(4) .01076(9) Uani d . N
H1 1 .039(3) .657(3) .6259(12) .024(3) Uiso d . H
H2 1 .209(2) .926(3) .6001(11) .017(2) Uiso d . H
H3 1 .208(2) .720(2) .5142(11) .015(2) Uiso d . H
C1 1 .44577(10) .44751(9) .63575(5) .00951(9) Uani d . C
C2 1 .44696(10) .72903(9) .65925(5) .00942(9) Uani d . C
H4 1 .6118(19) .8524(14) .6246(4) .011 Uiso calc R H
C3 1 .45155(11) .79904(10) .79798(5) .01181(10) Uani d . C
H5 1 .3821(8) .9480(17) .80554(10) .014 Uiso calc R H
C4 1 .74183(14) .89175(14) .85406(7) .02076(13) Uani d . C
H6 1 .8563(11) 1.0402(18) .8078(7) .036(2) Uiso calc R H
H7 1 .8143(10) .7469(14) .8500(8) .036(2) Uiso calc R H
H8 1 .7420(3) .9479(18) .9405(8) .036(2) Uiso calc R H
C5 1 .26595(13) .57072(13) .86950(6) .01695(11) Uani d . C
H9 1 .0806(15) .5054(11) .8279(5) .026(2) Uiso calc R H
H10 1 .2539(13) .6324(6) .9553(7) .026(2) Uiso calc R H
H11 1 .3425(10) .4257(12) .8718(6) .026(2) Uiso calc R H

loop_
_atom_type_symbol
_atom_type_description
_atom_type_scat_dispersion_real
_atom_type_scat_dispersion_imag
_atom_type_scat_source
C C 0.0033 0.0016 'International Tables Vol C Tables 4.2.6.8 and 6.1.1.4'
H H 0.0000 0.0000 'International Tables Vol C Tables 4.2.6.8 and 6.1.1.4'
N N 0.0061 0.0033 'International Tables Vol C Tables 4.2.6.8 and 6.1.1.4'
O O 0.0106 0.0060 'International Tables Vol C Tables 4.2.6.8 and 6.1.1.4'

loop_
_geom_angle_atom_site_label_1
_geom_angle_atom_site_label_2
_geom_angle_atom_site_label_3
_geom_angle
_geom_angle_publ_flag
H2 N1 H3 108.0(11) ?
H2 N1 H1 106.3(11) ?
H3 N1 H1 110.3(11) ?
H2 N1 C2 111.1(8) ?
H3 N1 C2 108.0(7) ?
H1 N1 C2 113.0(8) ?
O2 C1 O1 125.82(5) yes
O2 C1 C2 117.24(5) yes
O1 C1 C2 116.94(4) yes
N1 C2 C1 109.49(4) yes
N1 C2 C3 110.08(4) yes
C1 C2 C3 112.53(4) yes
C4 C3 C5 110.87(5) yes
C4 C3 C2 110.74(5) yes
C5 C3 C2 112.29(5) yes

loop_
_geom_bond_atom_site_label_1
_geom_bond_atom_site_label_2
_geom_bond_distance
_geom_bond_publ_flag
O1 C1 1.2574(7) yes
O2 C1 1.2564(7) yes
N1 H2 0.884(12) ?
N1 H3 0.891(12) ?
N1 H1 0.937(14) ?
N1 C2 1.4879(7) yes
C1 C2 1.5370(7) yes
C2 C3 1.5419(8) yes
C3 C4 1.5210(9) yes
C3 C5 1.5283(9) yes

loop_
_geom_torsion_atom_site_label_1
_geom_torsion_atom_site_label_2
_geom_torsion_atom_site_label_3
_geom_torsion_atom_site_label_4
_geom_torsion
_geom_torsion_publ_flag
H2 N1 C2 C1 -174.4(9) ?
H3 N1 C2 C1 -56.2(8) ?
H1 N1 C2 C1 66.2(9) ?
H2 N1 C2 C3 61.4(9) ?
H3 N1 C2 C3 179.6(8) ?
H1 N1 C2 C3 -58.0(9) ?
O2 C1 C2 N1 157.42(5) ?
O1 C1 C2 N1 -23.48(6) yes
O2 C1 C2 C3 -79.82(6) ?
O1 C1 C2 C3 99.28(6) ?
N1 C2 C3 C4 -153.63(5) yes
C1 C2 C3 C4 83.94(6) ?
N1 C2 C3 C5 81.84(5) yes
C1 C2 C3 C5 -40.59(6) ?

loop_
_cod_related_entry_id
_cod_related_entry_database
_cod_related_entry_code
1 ChemSpider 1148
